data_4089033
loop_
_publ_author_name
'Uhl, Werner'
'Willeke, Matthias'
'Hengesbach, Frank'
'Hepp, Alexander'
'Layh, Marcus'

_publ_section_title
;
 Aluminum and Gallium Hydrazides as Active Lewis Pairs: Cooperative C--H
 Bond Activation with H--C\\tb C--Ph and Pentafluorobenzene
;
_journal_issue 21
_journal_name_full Organometallics
_journal_page_first 3701
_journal_paper_doi 10.1021/acs.organomet.6b00658
_journal_volume 35
_journal_year 2016
_chemical_formula_sum 'C21 H39 Al N2 O'
_chemical_formula_weight 362.52
_space_group_crystal_system monoclinic
_space_group_IT_number 14
_space_group_name_Hall '-P 2yn'
_space_group_name_H-M_alt 'P 1 21/n 1'
_atom_sites_solution_hydrogens geom
_audit_creation_method SHELXL-2014/7
_cell_angle_alpha 90
_cell_angle_beta 94.5768(16)
_cell_angle_gamma 90
_cell_formula_units_Z 4
_cell_length_a 6.4956(3)
_cell_length_b 24.8278(12)
_cell_length_c 12.7550(6)
_cell_measurement_reflns_used 9988
_cell_measurement_temperature 100(2)
_cell_measurement_theta_max 30.065
_cell_measurement_theta_min 2.293
_cell_volume 2050.46(17)
_computing_cell_refinement 'Bruker SAINT+'
_computing_data_collection 'Bruker SMART'
_computing_data_reduction 'Bruker SHELXTL'
_computing_molecular_graphics 'Bruker SHELXTL'
_computing_publication_material 'Bruker SHELXTL'
_computing_structure_refinement 'SHELXL-2014 (Sheldrick, 2014)'
_computing_structure_solution 'SHELXS-2014 (Sheldrick, 2014)'
_diffrn_ambient_temperature 100(2)
_diffrn_measured_fraction_theta_full 0.995
_diffrn_measured_fraction_theta_max 0.996
_diffrn_measurement_device_type 'CCD area detector'
_diffrn_measurement_method 'omega scans'
_diffrn_radiation_type MoK\a
_diffrn_radiation_wavelength 0.71073
_diffrn_reflns_av_R_equivalents 0.0353
_diffrn_reflns_av_unetI/netI 0.0282
_diffrn_reflns_Laue_measured_fraction_full 0.995
_diffrn_reflns_Laue_measured_fraction_max 0.996
_diffrn_reflns_limit_h_max 9
_diffrn_reflns_limit_h_min -9
_diffrn_reflns_limit_k_max 34
_diffrn_reflns_limit_k_min -35
_diffrn_reflns_limit_l_max 17
_diffrn_reflns_limit_l_min -17
_diffrn_reflns_number 32110
_diffrn_reflns_point_group_measured_fraction_full 0.995
_diffrn_reflns_point_group_measured_fraction_max 0.996
_diffrn_reflns_theta_full 25.242
_diffrn_reflns_theta_max 30.102
_diffrn_reflns_theta_min 2.937
_diffrn_source microsource
_exptl_absorpt_coefficient_mu 0.111
_exptl_absorpt_correction_T_max 0.746
_exptl_absorpt_correction_T_min 0.6017
_exptl_absorpt_correction_type empirical
_exptl_absorpt_process_details SADABS
_exptl_crystal_colour colourless
_exptl_crystal_density_diffrn 1.174
_exptl_crystal_description block
_exptl_crystal_F_000 800
_exptl_crystal_size_max 0.360
_exptl_crystal_size_mid 0.350
_exptl_crystal_size_min 0.230
_refine_diff_density_max 0.405
_refine_diff_density_min -0.220
_refine_diff_density_rms 0.049
_refine_ls_extinction_method none
_refine_ls_goodness_of_fit_ref 1.034
_refine_ls_hydrogen_treatment constr
_refine_ls_matrix_type full
_refine_ls_number_parameters 228
_refine_ls_number_reflns 6004
_refine_ls_number_restraints 0
_refine_ls_restrained_S_all 1.034
_refine_ls_R_factor_all 0.0520
_refine_ls_R_factor_gt 0.0402
_refine_ls_shift/su_max 0.000
_refine_ls_shift/su_mean 0.000
_refine_ls_structure_factor_coef Fsqd
_refine_ls_weighting_details 'w=1/[\s^2^(Fo^2^)+(0.0521P)^2^+0.8314P] where P=(Fo^2^+2Fc^2^)/3'
_refine_ls_weighting_scheme calc
_refine_ls_wR_factor_gt 0.1030
_refine_ls_wR_factor_ref 0.1093
_reflns_Friedel_coverage 0.000
_reflns_number_gt 5004
_reflns_number_total 6004
_reflns_threshold_expression 'I > 2\s(I)'
_cod_data_source_file om6b00658_si_001.cif
_cod_data_source_block sad_(compound_3)
_cod_original_sg_symbol_H-M 'P 21/n'
_cod_database_code 4089033
_shelx_shelxl_version_number 2014/7
_shelx_space_group_comment
;
The symmetry employed for this shelxl refinement is uniquely defined
by the following loop, which should always be used as a source of
symmetry information in preference to the above space-group names.
They are only intended as comments.
;
_shelx_estimated_absorpt_t_min 0.961
_shelx_estimated_absorpt_t_max 0.975

loop_
_space_group_symop_operation_xyz
'x, y, z'
'-x+1/2, y+1/2, -z+1/2'
'-x, -y, -z'
'x-1/2, -y-1/2, z-1/2'

loop_
_atom_site_label
_atom_site_type_symbol
_atom_site_fract_x
_atom_site_fract_y
_atom_site_fract_z
_atom_site_U_iso_or_equiv
_atom_site_adp_type
_atom_site_occupancy
_atom_site_site_symmetry_order
_atom_site_calc_flag
_atom_site_refinement_flags_posn
_atom_site_refinement_flags_adp
Al1 Al 0.91769(5) 0.17771(2) 0.25906(3) 0.01281(8) Uani 1 1 d . .
N1 N 0.81333(14) 0.11254(4) 0.21425(7) 0.01312(17) Uani 1 1 d . .
N2 N 0.85796(14) 0.13555(4) 0.11247(7) 0.01365(17) Uani 1 1 d . .
C21 C 0.67632(17) 0.14959(5) 0.04211(8) 0.0171(2) Uani 1 1 d . .
H21A H 0.5755 0.1693 0.0820 0.021 Uiso 1 1 calc R U
H21B H 0.6092 0.1163 0.0135 0.021 Uiso 1 1 calc R U
C25 C 1.01453(17) 0.10617(4) 0.05793(9) 0.0171(2) Uani 1 1 d . .
H25A H 0.9546 0.0724 0.0276 0.021 Uiso 1 1 calc R U
H25B H 1.1326 0.0967 0.1084 0.021 Uiso 1 1 calc R U
C24 C 1.08810(19) 0.14145(5) -0.02905(9) 0.0213(2) Uani 1 1 d . .
H24A H 1.1921 0.1217 -0.0667 0.026 Uiso 1 1 calc R U
H24B H 1.1545 0.1743 0.0020 0.026 Uiso 1 1 calc R U
C22 C 0.7400(2) 0.18459(5) -0.04797(9) 0.0229(2) Uani 1 1 d . .
H22A H 0.7917 0.2196 -0.0198 0.027 Uiso 1 1 calc R U
H22B H 0.6180 0.1916 -0.0977 0.027 Uiso 1 1 calc R U
C23 C 0.9079(2) 0.15734(5) -0.10637(9) 0.0246(3) Uani 1 1 d . .
H23A H 0.8507 0.1249 -0.1432 0.029 Uiso 1 1 calc R U
H23B H 0.9565 0.1823 -0.1597 0.029 Uiso 1 1 calc R U
C1 C 0.64402(16) 0.07445(4) 0.21579(8) 0.01325(19) Uani 1 1 d . .
H1 H 0.5156 0.0922 0.1840 0.016 Uiso 1 1 calc R U
C16 C 0.41834(18) 0.02612(5) 0.33527(9) 0.0192(2) Uani 1 1 d . .
H16A H 0.3948 0.0181 0.4094 0.023 Uiso 1 1 calc R U
H16B H 0.2969 0.0460 0.3035 0.023 Uiso 1 1 calc R U
C11 C 0.67519(17) 0.02100(4) 0.15651(9) 0.0155(2) Uani 1 1 d . .
H11 H 0.6981 0.0290 0.0815 0.019 Uiso 1 1 calc R U
C12 C 0.86155(18) -0.00979(5) 0.20741(10) 0.0204(2) Uani 1 1 d . .
H12A H 0.8813 -0.0435 0.1681 0.024 Uiso 1 1 calc R U
H12B H 0.9878 0.0124 0.2048 0.024 Uiso 1 1 calc R U
C17 C 0.61315(17) 0.06081(4) 0.33097(8) 0.0153(2) Uani 1 1 d . .
H17 H 0.5957 0.0949 0.3710 0.018 Uiso 1 1 calc R U
C19 C 0.47969(18) -0.01359(5) 0.16080(9) 0.0195(2) Uani 1 1 d . .
H19A H 0.3590 0.0061 0.1277 0.023 Uiso 1 1 calc R U
H19B H 0.4954 -0.0474 0.1212 0.023 Uiso 1 1 calc R U
C18 C 0.80018(18) 0.02990(5) 0.38105(9) 0.0187(2) Uani 1 1 d . .
H18A H 0.9262 0.0521 0.3785 0.022 Uiso 1 1 calc R U
H18B H 0.7801 0.0222 0.4557 0.022 Uiso 1 1 calc R U
C15 C 0.44419(18) -0.02662(5) 0.27512(9) 0.0202(2) Uani 1 1 d . .
H15 H 0.3168 -0.0491 0.2776 0.024 Uiso 1 1 calc R U
C13 C 0.82640(19) -0.02296(5) 0.32186(10) 0.0217(2) Uani 1 1 d . .
H13 H 0.9482 -0.0431 0.3549 0.026 Uiso 1 1 calc R U
C14 C 0.6309(2) -0.05755(5) 0.32570(11) 0.0247(3) Uani 1 1 d . .
H14A H 0.6479 -0.0918 0.2874 0.030 Uiso 1 1 calc R U
H14B H 0.6083 -0.0663 0.3996 0.030 Uiso 1 1 calc R U
C4 C 1.22153(17) 0.18210(5) 0.27341(9) 0.0189(2) Uani 1 1 d . .
H4A H 1.2781 0.1497 0.3091 0.023 Uiso 1 1 calc R U
H4B H 1.2643 0.2140 0.3148 0.023 Uiso 1 1 calc R U
H4C H 1.2733 0.1847 0.2035 0.023 Uiso 1 1 calc R U
C3 C 0.77185(18) 0.24656(4) 0.22672(9) 0.0180(2) Uani 1 1 d . .
H3A H 0.7925 0.2574 0.1544 0.022 Uiso 1 1 calc R U
H3B H 0.8270 0.2745 0.2755 0.022 Uiso 1 1 calc R U
H3C H 0.6239 0.2419 0.2342 0.022 Uiso 1 1 calc R U
O1 O 0.87818(12) 0.17730(3) 0.41287(6) 0.01784(17) Uani 1 1 d . .
C51 C 1.02315(18) 0.15517(5) 0.49468(9) 0.0192(2) Uani 1 1 d . .
H51A H 1.1405 0.1801 0.5109 0.023 Uiso 1 1 calc R U
H51B H 1.0773 0.1200 0.4730 0.023 Uiso 1 1 calc R U
C52 C 0.8976(2) 0.14890(6) 0.58787(10) 0.0302(3) Uani 1 1 d . .
H52A H 0.9862 0.1501 0.6547 0.036 Uiso 1 1 calc R U
H52B H 0.8188 0.1147 0.5842 0.036 Uiso 1 1 calc R U
C54 C 0.7050(2) 0.20200(6) 0.46078(10) 0.0251(3) Uani 1 1 d . .
H54A H 0.5748 0.1829 0.4389 0.030 Uiso 1 1 calc R U
H54B H 0.6903 0.2403 0.4398 0.030 Uiso 1 1 calc R U
C53 C 0.7543(3) 0.19728(7) 0.57728(11) 0.0362(3) Uani 1 1 d . .
H53A H 0.6277 0.1910 0.6139 0.043 Uiso 1 1 calc R U
H53B H 0.8240 0.2301 0.6062 0.043 Uiso 1 1 calc R U

loop_
_atom_site_aniso_label
_atom_site_aniso_U_11
_atom_site_aniso_U_22
_atom_site_aniso_U_33
_atom_site_aniso_U_23
_atom_site_aniso_U_13
_atom_site_aniso_U_12
Al1 0.01202(16) 0.01156(15) 0.01461(16) -0.00063(11) -0.00045(11) 0.00009(11)
N1 0.0155(4) 0.0135(4) 0.0104(4) 0.0009(3) 0.0014(3) -0.0026(3)
N2 0.0142(4) 0.0155(4) 0.0114(4) 0.0012(3) 0.0018(3) 0.0000(3)
C21 0.0174(5) 0.0190(5) 0.0144(5) 0.0014(4) -0.0017(4) -0.0009(4)
C25 0.0181(5) 0.0162(5) 0.0175(5) -0.0015(4) 0.0050(4) -0.0004(4)
C24 0.0248(6) 0.0214(5) 0.0186(5) -0.0029(4) 0.0081(4) -0.0057(4)
C22 0.0283(6) 0.0237(6) 0.0161(5) 0.0058(4) -0.0010(4) -0.0016(5)
C23 0.0320(7) 0.0275(6) 0.0148(5) 0.0011(4) 0.0049(5) -0.0070(5)
C1 0.0130(5) 0.0126(4) 0.0140(5) 0.0001(4) 0.0005(4) -0.0009(3)
C16 0.0178(5) 0.0212(5) 0.0192(5) 0.0011(4) 0.0049(4) -0.0044(4)
C11 0.0159(5) 0.0149(5) 0.0156(5) -0.0027(4) 0.0013(4) -0.0027(4)
C12 0.0179(5) 0.0148(5) 0.0285(6) -0.0041(4) 0.0022(4) 0.0005(4)
C17 0.0165(5) 0.0155(5) 0.0142(5) -0.0008(4) 0.0027(4) -0.0028(4)
C19 0.0189(5) 0.0182(5) 0.0210(5) -0.0029(4) -0.0009(4) -0.0051(4)
C18 0.0199(5) 0.0195(5) 0.0161(5) 0.0032(4) -0.0026(4) -0.0047(4)
C15 0.0193(6) 0.0174(5) 0.0237(6) 0.0014(4) 0.0011(4) -0.0066(4)
C13 0.0194(6) 0.0156(5) 0.0291(6) 0.0050(4) -0.0039(4) 0.0007(4)
C14 0.0277(6) 0.0159(5) 0.0300(6) 0.0054(5) -0.0013(5) -0.0039(4)
C4 0.0146(5) 0.0178(5) 0.0239(6) -0.0025(4) 0.0001(4) -0.0009(4)
C3 0.0180(5) 0.0154(5) 0.0204(5) -0.0001(4) -0.0005(4) 0.0012(4)
O1 0.0167(4) 0.0224(4) 0.0140(4) -0.0022(3) -0.0018(3) 0.0066(3)
C51 0.0198(5) 0.0204(5) 0.0163(5) -0.0013(4) -0.0049(4) 0.0037(4)
C52 0.0372(8) 0.0352(7) 0.0183(6) 0.0058(5) 0.0035(5) 0.0105(6)
C54 0.0244(6) 0.0311(6) 0.0198(6) -0.0050(5) 0.0021(4) 0.0118(5)
C53 0.0426(8) 0.0466(9) 0.0198(6) -0.0025(6) 0.0045(6) 0.0200(7)

loop_
_atom_type_symbol
_atom_type_description
_atom_type_scat_dispersion_real
_atom_type_scat_dispersion_imag
_atom_type_scat_source
C C 0.0033 0.0016 'International Tables Vol C Tables 4.2.6.8 and 6.1.1.4'
H H 0.0000 0.0000 'International Tables Vol C Tables 4.2.6.8 and 6.1.1.4'
N N 0.0061 0.0033 'International Tables Vol C Tables 4.2.6.8 and 6.1.1.4'
O O 0.0106 0.0060 'International Tables Vol C Tables 4.2.6.8 and 6.1.1.4'
Al Al 0.0645 0.0514 'International Tables Vol C Tables 4.2.6.8 and 6.1.1.4'

loop_
_geom_angle_atom_site_label_1
_geom_angle_atom_site_label_2
_geom_angle_atom_site_label_3
_geom_angle
N1 Al1 C4 114.94(5)
N1 Al1 C3 122.63(5)
C4 Al1 C3 115.49(5)
N1 Al1 O1 103.23(4)
C4 Al1 O1 96.62(4)
C3 Al1 O1 96.43(4)
N1 Al1 N2 42.34(4)
C4 Al1 N2 102.56(4)
C3 Al1 N2 100.88(4)
O1 Al1 N2 145.32(4)
C1 N1 N2 117.94(8)
C1 N1 Al1 146.58(7)
N2 N1 Al1 80.66(5)
C21 N2 N1 115.32(8)
C21 N2 C25 112.43(9)
N1 N2 C25 114.71(8)
C21 N2 Al1 119.79(7)
N1 N2 Al1 57.00(5)
C25 N2 Al1 124.67(7)
N2 C21 C22 110.09(9)
N2 C21 H21A 109.6
C22 C21 H21A 109.6
N2 C21 H21B 109.6
C22 C21 H21B 109.6
H21A C21 H21B 108.2
N2 C25 C24 109.21(9)
N2 C25 H25A 109.8
C24 C25 H25A 109.8
N2 C25 H25B 109.8
C24 C25 H25B 109.8
H25A C25 H25B 108.3
C25 C24 C23 110.62(10)
C25 C24 H24A 109.5
C23 C24 H24A 109.5
C25 C24 H24B 109.5
C23 C24 H24B 109.5
H24A C24 H24B 108.1
C21 C22 C23 111.26(10)
C21 C22 H22A 109.4
C23 C22 H22A 109.4
C21 C22 H22B 109.4
C23 C22 H22B 109.4
H22A C22 H22B 108.0
C24 C23 C22 109.95(10)
C24 C23 H23A 109.7
C22 C23 H23A 109.7
C24 C23 H23B 109.7
C22 C23 H23B 109.7
H23A C23 H23B 108.2
N1 C1 C17 108.26(8)
N1 C1 C11 115.02(9)
C17 C1 C11 108.07(8)
N1 C1 H1 108.4
C17 C1 H1 108.4
C11 C1 H1 108.4
C15 C16 C17 109.74(9)
C15 C16 H16A 109.7
C17 C16 H16A 109.7
C15 C16 H16B 109.7
C17 C16 H16B 109.7
H16A C16 H16B 108.2
C12 C11 C19 109.47(9)
C12 C11 C1 110.51(9)
C19 C11 C1 108.71(9)
C12 C11 H11 109.4
C19 C11 H11 109.4
C1 C11 H11 109.4
C13 C12 C11 109.74(9)
C13 C12 H12A 109.7
C11 C12 H12A 109.7
C13 C12 H12B 109.7
C11 C12 H12B 109.7
H12A C12 H12B 108.2
C18 C17 C16 109.41(9)
C18 C17 C1 110.44(9)
C16 C17 C1 109.18(9)
C18 C17 H17 109.3
C16 C17 H17 109.3
C1 C17 H17 109.3
C15 C19 C11 109.88(9)
C15 C19 H19A 109.7
C11 C19 H19A 109.7
C15 C19 H19B 109.7
C11 C19 H19B 109.7
H19A C19 H19B 108.2
C13 C18 C17 109.86(9)
C13 C18 H18A 109.7
C17 C18 H18A 109.7
C13 C18 H18B 109.7
C17 C18 H18B 109.7
H18A C18 H18B 108.2
C19 C15 C14 109.44(10)
C19 C15 C16 109.10(9)
C14 C15 C16 109.37(10)
C19 C15 H15 109.6
C14 C15 H15 109.6
C16 C15 H15 109.6
C18 C13 C12 108.56(9)
C18 C13 C14 109.80(10)
C12 C13 C14 109.65(10)
C18 C13 H13 109.6
C12 C13 H13 109.6
C14 C13 H13 109.6
C15 C14 C13 109.53(9)
C15 C14 H14A 109.8
C13 C14 H14A 109.8
C15 C14 H14B 109.8
C13 C14 H14B 109.8
H14A C14 H14B 108.2
Al1 C4 H4A 109.5
Al1 C4 H4B 109.5
H4A C4 H4B 109.5
Al1 C4 H4C 109.5
H4A C4 H4C 109.5
H4B C4 H4C 109.5
Al1 C3 H3A 109.5
Al1 C3 H3B 109.5
H3A C3 H3B 109.5
Al1 C3 H3C 109.5
H3A C3 H3C 109.5
H3B C3 H3C 109.5
C51 O1 C54 109.56(9)
C51 O1 Al1 125.38(7)
C54 O1 Al1 124.97(7)
O1 C51 C52 104.20(9)
O1 C51 H51A 110.9
C52 C51 H51A 110.9
O1 C51 H51B 110.9
C52 C51 H51B 110.9
H51A C51 H51B 108.9
C51 C52 C53 102.42(11)
C51 C52 H52A 111.3
C53 C52 H52A 111.3
C51 C52 H52B 111.3
C53 C52 H52B 111.3
H52A C52 H52B 109.2
O1 C54 C53 105.77(10)
O1 C54 H54A 110.6
C53 C54 H54A 110.6
O1 C54 H54B 110.6
C53 C54 H54B 110.6
H54A C54 H54B 108.7
C54 C53 C52 103.35(11)
C54 C53 H53A 111.1
C52 C53 H53A 111.1
C54 C53 H53B 111.1
C52 C53 H53B 111.1
H53A C53 H53B 109.1

loop_
_geom_bond_atom_site_label_1
_geom_bond_atom_site_label_2
_geom_bond_distance
Al1 N1 1.8283(9)
Al1 C4 1.9705(12)
Al1 C3 1.9816(11)
Al1 O1 1.9988(9)
Al1 N2 2.1510(9)
N1 C1 1.4517(13)
N1 N2 1.4683(12)
N2 C21 1.4662(14)
N2 C25 1.4707(14)
C21 C22 1.5239(16)
C21 H21A 0.9900
C21 H21B 0.9900
C25 C24 1.5202(16)
C25 H25A 0.9900
C25 H25B 0.9900
C24 C23 1.5211(18)
C24 H24A 0.9900
C24 H24B 0.9900
C22 C23 1.5270(18)
C22 H22A 0.9900
C22 H22B 0.9900
C23 H23A 0.9900
C23 H23B 0.9900
C1 C17 1.5363(15)
C1 C11 1.5487(15)
C1 H1 1.0000
C16 C15 1.5337(17)
C16 C17 1.5353(15)
C16 H16A 0.9900
C16 H16B 0.9900
C11 C12 1.5315(16)
C11 C19 1.5375(15)
C11 H11 1.0000
C12 C13 1.5309(18)
C12 H12A 0.9900
C12 H12B 0.9900
C17 C18 1.5327(16)
C17 H17 1.0000
C19 C15 1.5289(16)
C19 H19A 0.9900
C19 H19B 0.9900
C18 C13 1.5302(17)
C18 H18A 0.9900
C18 H18B 0.9900
C15 C14 1.5334(17)
C15 H15 1.0000
C13 C14 1.5373(17)
C13 H13 1.0000
C14 H14A 0.9900
C14 H14B 0.9900
C4 H4A 0.9800
C4 H4B 0.9800
C4 H4C 0.9800
C3 H3A 0.9800
C3 H3B 0.9800
C3 H3C 0.9800
O1 C51 1.4563(13)
O1 C54 1.4574(14)
C51 C52 1.5023(18)
C51 H51A 0.9900
C51 H51B 0.9900
C52 C53 1.5190(19)
C52 H52A 0.9900
C52 H52B 0.9900
C54 C53 1.4995(18)
C54 H54A 0.9900
C54 H54B 0.9900
C53 H53A 0.9900
C53 H53B 0.9900

loop_
_geom_torsion_atom_site_label_1
_geom_torsion_atom_site_label_2
_geom_torsion_atom_site_label_3
_geom_torsion_atom_site_label_4
_geom_torsion
C4 Al1 N1 C1 151.06(13)
C3 Al1 N1 C1 -59.50(14)
O1 Al1 N1 C1 47.19(14)
N2 Al1 N1 C1 -127.80(15)
C4 Al1 N1 N2 -81.14(6)
C3 Al1 N1 N2 68.30(7)
O1 Al1 N1 N2 174.99(5)
C1 N1 N2 C21 40.12(12)
Al1 N1 N2 C21 -110.37(8)
C1 N1 N2 C25 -92.90(11)
Al1 N1 N2 C25 116.60(8)
C1 N1 N2 Al1 150.49(9)
N1 N2 C21 C22 166.72(9)
C25 N2 C21 C22 -59.20(12)
Al1 N2 C21 C22 101.77(9)
C21 N2 C25 C24 60.88(12)
N1 N2 C25 C24 -164.75(9)
Al1 N2 C25 C24 -98.99(10)
N2 C25 C24 C23 -58.40(12)
N2 C21 C22 C23 54.96(13)
C25 C24 C23 C22 55.43(13)
C21 C22 C23 C24 -53.64(13)
N2 N1 C1 C17 -174.11(8)
Al1 N1 C1 C17 -56.06(16)
N2 N1 C1 C11 64.93(12)
Al1 N1 C1 C11 -177.02(10)
N1 C1 C11 C12 62.54(12)
C17 C1 C11 C12 -58.53(11)
N1 C1 C11 C19 -177.30(9)
C17 C1 C11 C19 61.63(11)
C19 C11 C12 C13 -59.35(12)
C1 C11 C12 C13 60.35(12)
C15 C16 C17 C18 -59.83(12)
C15 C16 C17 C1 61.14(12)
N1 C1 C17 C18 -66.59(11)
C11 C1 C17 C18 58.59(11)
N1 C1 C17 C16 173.07(9)
C11 C1 C17 C16 -61.75(11)
C12 C11 C19 C15 59.58(12)
C1 C11 C19 C15 -61.22(12)
C16 C17 C18 C13 59.38(12)
C1 C17 C18 C13 -60.83(12)
C11 C19 C15 C14 -59.80(12)
C11 C19 C15 C16 59.83(12)
C17 C16 C15 C19 -59.55(12)
C17 C16 C15 C14 60.13(12)
C17 C18 C13 C12 60.51(12)
C17 C18 C13 C14 -59.34(12)
C11 C12 C13 C18 -60.33(12)
C11 C12 C13 C14 59.61(12)
C19 C15 C14 C13 59.74(13)
C16 C15 C14 C13 -59.72(13)
C18 C13 C14 C15 59.46(13)
C12 C13 C14 C15 -59.72(13)
C54 O1 C51 C52 20.44(13)
Al1 O1 C51 C52 -162.88(8)
O1 C51 C52 C53 -35.44(13)
C51 O1 C54 C53 3.31(14)
Al1 O1 C54 C53 -173.39(9)
O1 C54 C53 C52 -25.37(16)
C51 C52 C53 C54 37.35(15)
